data_1552271
loop_
_publ_author_name
'Herraiz, Ana G.'
'Suero, Marcos G.'

_publ_section_title
;
 A transition-metal-free &amp; diazo-free styrene cyclopropanation
;
_journal_name_full 'Chemical Science'
_journal_paper_doi 10.1039/C9SC02749A
_journal_year 2019
_chemical_formula_sum 'C12 H16 I2 O2'
_chemical_formula_weight 446.05
_space_group_crystal_system monoclinic
_space_group_IT_number 14
_space_group_name_Hall '-P 2yn'
_space_group_name_H-M_alt 'P 1 21/n 1'
_symmetry_space_group_name_Hall '-P 2yn'
_symmetry_space_group_name_H-M 'P 1 21/n 1'
_atom_sites_solution_hydrogens geom
_audit_creation_method SHELXL-2018/3
_audit_update_record
;
2019-05-14 deposited with the CCDC.    2019-08-19 downloaded from the CCDC.
;
_cell_angle_alpha 90
_cell_angle_beta 106.298(7)
_cell_angle_gamma 90
_cell_formula_units_Z 4
_cell_length_a 10.782(3)
_cell_length_b 12.620(3)
_cell_length_c 11.033(3)
_cell_measurement_reflns_used 6590
_cell_measurement_temperature 296(2)
_cell_measurement_theta_max 30.92
_cell_measurement_theta_min 2.33
_cell_volume 1440.9(7)
_computing_cell_refinement 'Bruker APEX2 v2014.9-0'
_computing_data_collection 'Bruker APEX2 v2014.9-0'
_computing_data_reduction 'Bruker APEX2 v2014.9-0'
_computing_molecular_graphics 'shelXle (H\"ubschle, Sheldrick and Dittirch, 2011)'
_computing_publication_material 'SHELXL-2018/3 (Sheldrick, 2018)'
_computing_structure_refinement 'SHELXL-2018/3 (Sheldrick, 2018)'
_computing_structure_solution Sir2014
_diffrn_ambient_temperature 296(2)
_diffrn_detector_area_resol_mean 512
_diffrn_detector_type '4K CCD area detector APEX II'
_diffrn_measured_fraction_theta_full 0.999
_diffrn_measured_fraction_theta_max 0.993
_diffrn_measurement_device_type 'APEX DUO Kappa 4-axis goniometer'
_diffrn_measurement_method
;
 Fullsphere data collection, phi and omega scans
;
_diffrn_radiation_monochromator 'Quazar MX Multilayer Optics'
_diffrn_radiation_type MoK\a
_diffrn_radiation_wavelength 0.71073
_diffrn_reflns_av_R_equivalents 0.0233
_diffrn_reflns_av_unetI/netI 0.0195
_diffrn_reflns_Laue_measured_fraction_full 0.999
_diffrn_reflns_Laue_measured_fraction_max 0.993
_diffrn_reflns_limit_h_max 15
_diffrn_reflns_limit_h_min -15
_diffrn_reflns_limit_k_max 18
_diffrn_reflns_limit_k_min -16
_diffrn_reflns_limit_l_max 12
_diffrn_reflns_limit_l_min -15
_diffrn_reflns_number 14791
_diffrn_reflns_point_group_measured_fraction_full 0.999
_diffrn_reflns_point_group_measured_fraction_max 0.993
_diffrn_reflns_theta_full 25.242
_diffrn_reflns_theta_max 31.000
_diffrn_reflns_theta_min 2.511
_diffrn_source 'Microfocus source E025 IuS'
_diffrn_source_current 0.6
_diffrn_source_power 50
_diffrn_source_size '0.2 mm x 0.2 mm fine focus'
_diffrn_source_type 'Bruker APEX DUO'
_exptl_absorpt_coefficient_mu 4.351
_exptl_absorpt_correction_T_max 0.7462
_exptl_absorpt_correction_T_min 0.5887
_exptl_absorpt_correction_type multi-scan
_exptl_absorpt_process_details SADABS-2014/4
_exptl_crystal_colour grey
_exptl_crystal_density_diffrn 2.056
_exptl_crystal_description block
_exptl_crystal_F_000 840
_exptl_crystal_size_max 0.2
_exptl_crystal_size_mid 0.2
_exptl_crystal_size_min 0.1
_refine_diff_density_max 1.441
_refine_diff_density_min -2.211
_refine_diff_density_rms 0.173
_refine_ls_extinction_method none
_refine_ls_goodness_of_fit_ref 1.071
_refine_ls_hydrogen_treatment constr
_refine_ls_matrix_type full
_refine_ls_number_parameters 145
_refine_ls_number_reflns 4563
_refine_ls_number_restraints 0
_refine_ls_restrained_S_all 1.071
_refine_ls_R_factor_all 0.0413
_refine_ls_R_factor_gt 0.0353
_refine_ls_shift/su_max 0.001
_refine_ls_shift/su_mean 0.000
_refine_ls_structure_factor_coef Fsqd
_refine_ls_weighting_details 'w=1/[\s^2^(Fo^2^)+(0.0454P)^2^+1.7012P] where P=(Fo^2^+2Fc^2^)/3'
_refine_ls_weighting_scheme calc
_refine_ls_wR_factor_gt 0.0884
_refine_ls_wR_factor_ref 0.0928
_reflns_Friedel_coverage 0.000
_reflns_number_gt 3929
_reflns_number_total 4563
_reflns_threshold_expression 'I > 2\s(I)'
_cod_data_source_file c9sc02749a2.cif
_cod_data_source_block mo_AGHadam_0m
_cod_database_code 1552271
_shelx_shelxl_version_number 2018/3
_shelx_space_group_comment
;
The symmetry employed for this shelxl refinement is uniquely defined
by the following loop, which should always be used as a source of
symmetry information in preference to the above space-group names.
They are only intended as comments.
;

loop_
_space_group_symop_operation_xyz
'x, y, z'
'-x+1/2, y+1/2, -z+1/2'
'-x, -y, -z'
'x-1/2, -y-1/2, z-1/2'

loop_
_atom_site_label
_atom_site_type_symbol
_atom_site_fract_x
_atom_site_fract_y
_atom_site_fract_z
_atom_site_U_iso_or_equiv
_atom_site_adp_type
_atom_site_occupancy
_atom_site_site_symmetry_order
_atom_site_calc_flag
_atom_site_refinement_flags_posn
_atom_site_refinement_flags_adp
I1 I 0.35657(2) 0.28578(2) 0.68921(2) 0.04713(8) Uani 1 1 d . .
I2 I 0.18159(3) 0.52797(2) 0.63949(2) 0.05511(9) Uani 1 1 d . .
O1 O 0.0916(3) 0.2994(3) 0.3759(3) 0.0601(7) Uani 1 1 d . .
O2 O 0.2630(2) 0.40758(19) 0.4056(2) 0.0425(5) Uani 1 1 d . .
C1 C 0.1860(3) 0.3667(2) 0.5802(3) 0.0368(6) Uani 1 1 d . .
H1 H 0.111622 0.330844 0.596326 0.044 Uiso 1 1 calc R U
C2 C 0.1739(3) 0.3543(2) 0.4415(3) 0.0355(5) Uani 1 1 d . .
C3 C 0.2764(3) 0.3978(2) 0.2758(3) 0.0362(5) Uani 1 1 d . .
C4 C 0.3941(4) 0.4651(4) 0.2791(4) 0.0553(9) Uani 1 1 d . .
H4A H 0.468378 0.438533 0.343667 0.066 Uiso 1 1 calc R U
H4AB H 0.378785 0.537682 0.299998 0.066 Uiso 1 1 calc R U
C5 C 0.4213(5) 0.4615(4) 0.1499(4) 0.0640(11) Uani 1 1 d . .
H5 H 0.497424 0.504868 0.152588 0.077 Uiso 1 1 calc R U
C6 C 0.3057(6) 0.5052(5) 0.0513(5) 0.0793(15) Uani 1 1 d . .
H6A H 0.321988 0.504158 -0.030834 0.095 Uiso 1 1 calc R U
H6AB H 0.290560 0.578031 0.071431 0.095 Uiso 1 1 calc R U
C7 C 0.1862(5) 0.4373(6) 0.0479(4) 0.0829(17) Uani 1 1 d . .
H7 H 0.111046 0.464341 -0.017020 0.099 Uiso 1 1 calc R U
C8 C 0.1605(4) 0.4427(4) 0.1787(4) 0.0603(10) Uani 1 1 d . .
H8A H 0.146387 0.515617 0.199365 0.072 Uiso 1 1 calc R U
H8AB H 0.083837 0.402061 0.177770 0.072 Uiso 1 1 calc R U
C9 C 0.3026(5) 0.2837(3) 0.2467(4) 0.0618(10) Uani 1 1 d . .
H9A H 0.227961 0.240016 0.244135 0.074 Uiso 1 1 calc R U
H9AB H 0.375908 0.256340 0.311751 0.074 Uiso 1 1 calc R U
C10 C 0.3314(6) 0.2812(4) 0.1182(5) 0.0799(15) Uani 1 1 d . .
H10 H 0.348881 0.207959 0.098509 0.096 Uiso 1 1 calc R U
C11 C 0.2120(6) 0.3208(6) 0.0186(5) 0.095(2) Uani 1 1 d . .
H11A H 0.138032 0.277247 0.019155 0.114 Uiso 1 1 calc R U
H11B H 0.225660 0.316002 -0.064475 0.114 Uiso 1 1 calc R U
C12 C 0.4463(5) 0.3487(5) 0.1187(5) 0.0776(14) Uani 1 1 d . .
H12A H 0.462104 0.345929 0.036403 0.093 Uiso 1 1 calc R U
H12B H 0.522331 0.321898 0.180766 0.093 Uiso 1 1 calc R U

loop_
_atom_site_aniso_label
_atom_site_aniso_U_11
_atom_site_aniso_U_22
_atom_site_aniso_U_33
_atom_site_aniso_U_23
_atom_site_aniso_U_13
_atom_site_aniso_U_12
I1 0.05219(13) 0.04248(12) 0.04292(12) 0.01060(8) 0.00711(9) 0.00883(8)
I2 0.06433(16) 0.04835(14) 0.04805(14) -0.00616(9) 0.00821(11) 0.01598(10)
O1 0.0518(14) 0.0791(19) 0.0461(13) -0.0152(13) 0.0086(11) -0.0290(13)
O2 0.0479(12) 0.0491(12) 0.0308(9) -0.0068(9) 0.0118(8) -0.0149(10)
C1 0.0358(13) 0.0399(14) 0.0341(13) 0.0016(11) 0.0087(10) -0.0021(11)
C2 0.0339(12) 0.0366(13) 0.0333(12) -0.0011(10) 0.0051(10) -0.0020(10)
C3 0.0405(14) 0.0379(14) 0.0310(12) -0.0033(10) 0.0112(10) -0.0002(11)
C4 0.057(2) 0.066(2) 0.0482(18) -0.0110(16) 0.0234(16) -0.0208(18)
C5 0.069(3) 0.076(3) 0.058(2) -0.012(2) 0.036(2) -0.020(2)
C6 0.102(4) 0.089(3) 0.061(3) 0.020(2) 0.046(3) 0.010(3)
C7 0.063(3) 0.146(5) 0.0398(19) 0.025(3) 0.0138(18) 0.014(3)
C8 0.054(2) 0.086(3) 0.0427(17) 0.0165(19) 0.0164(15) 0.018(2)
C9 0.087(3) 0.0408(18) 0.065(2) -0.0069(16) 0.034(2) 0.0033(18)
C10 0.109(4) 0.063(3) 0.079(3) -0.034(2) 0.046(3) -0.008(3)
C11 0.099(4) 0.142(5) 0.050(2) -0.042(3) 0.031(3) -0.048(4)
C12 0.078(3) 0.093(4) 0.074(3) -0.013(3) 0.043(3) 0.011(3)

loop_
_atom_type_symbol
_atom_type_description
_atom_type_scat_dispersion_real
_atom_type_scat_dispersion_imag
_atom_type_scat_source
C C 0.0033 0.0016 'International Tables Vol C Tables 4.2.6.8 and 6.1.1.4'
H H 0.0000 0.0000 'International Tables Vol C Tables 4.2.6.8 and 6.1.1.4'
O O 0.0106 0.0060 'International Tables Vol C Tables 4.2.6.8 and 6.1.1.4'
I I -0.4742 1.8119 'International Tables Vol C Tables 4.2.6.8 and 6.1.1.4'

loop_
_geom_angle_atom_site_label_1
_geom_angle_atom_site_label_2
_geom_angle_atom_site_label_3
_geom_angle
C2 O2 C3 121.5(2)
C2 C1 I2 114.0(2)
C2 C1 I1 109.6(2)
I2 C1 I1 111.67(13)
O1 C2 O2 126.3(3)
O1 C2 C1 120.8(3)
O2 C2 C1 112.8(2)
O2 C3 C8 111.6(3)
O2 C3 C4 103.7(2)
C8 C3 C4 109.1(3)
O2 C3 C9 110.9(3)
C8 C3 C9 111.8(3)
C4 C3 C9 109.3(3)
C3 C4 C5 109.7(3)
C12 C5 C6 110.2(4)
C12 C5 C4 109.5(4)
C6 C5 C4 108.9(4)
C5 C6 C7 109.3(4)
C6 C7 C8 108.7(4)
C6 C7 C11 109.6(5)
C8 C7 C11 109.1(4)
C3 C8 C7 108.4(3)
C3 C9 C10 108.3(3)
C12 C10 C11 110.2(5)
C12 C10 C9 111.4(4)
C11 C10 C9 108.1(4)
C10 C11 C7 109.0(4)
C10 C12 C5 109.6(4)

loop_
_geom_bond_atom_site_label_1
_geom_bond_atom_site_label_2
_geom_bond_distance
I1 C1 2.152(3)
I2 C1 2.142(3)
O1 C2 1.197(4)
O2 C2 1.321(4)
O2 C3 1.483(4)
C1 C2 1.508(4)
C3 C8 1.510(5)
C3 C4 1.518(5)
C3 C9 1.519(5)
C4 C5 1.535(5)
C5 C12 1.507(7)
C5 C6 1.510(8)
C6 C7 1.540(8)
C7 C8 1.546(6)
C7 C11 1.548(9)
C9 C10 1.534(7)
C10 C12 1.502(8)
C10 C11 1.523(9)

loop_
_geom_torsion_atom_site_label_1
_geom_torsion_atom_site_label_2
_geom_torsion_atom_site_label_3
_geom_torsion_atom_site_label_4
_geom_torsion
C3 O2 C2 O1 -4.8(5)
C3 O2 C2 C1 174.0(2)
I2 C1 C2 O1 -125.0(3)
I1 C1 C2 O1 109.1(3)
I2 C1 C2 O2 56.1(3)
I1 C1 C2 O2 -69.8(3)
C2 O2 C3 C8 66.6(4)
C2 O2 C3 C4 -176.1(3)
C2 O2 C3 C9 -58.9(4)
O2 C3 C4 C5 179.3(3)
C8 C3 C4 C5 -61.6(4)
C9 C3 C4 C5 60.9(5)
C3 C4 C5 C12 -60.0(5)
C3 C4 C5 C6 60.6(5)
C12 C5 C6 C7 60.0(5)
C4 C5 C6 C7 -60.1(5)
C5 C6 C7 C8 60.9(6)
C5 C6 C7 C11 -58.3(5)
O2 C3 C8 C7 175.8(4)
C4 C3 C8 C7 61.8(5)
C9 C3 C8 C7 -59.3(5)
C6 C7 C8 C3 -61.4(6)
C11 C7 C8 C3 58.1(5)
O2 C3 C9 C10 -173.3(4)
C8 C3 C9 C10 61.3(5)
C4 C3 C9 C10 -59.6(5)
C3 C9 C10 C12 59.4(6)
C3 C9 C10 C11 -61.9(5)
C12 C10 C11 C7 -59.1(5)
C9 C10 C11 C7 62.9(5)
C6 C7 C11 C10 57.6(5)
C8 C7 C11 C10 -61.3(6)
C11 C10 C12 C5 60.9(5)
C9 C10 C12 C5 -59.2(6)
C6 C5 C12 C10 -61.3(5)
C4 C5 C12 C10 58.4(6)
